data_4087285
loop_
_publ_author_name
'He, Jiao'
'Deng, Cheng-Long'
'Li, Yao'
'Li, Yu-Long'
'Wu, Yu'
'Zou, Li-Ke'
'Mu, Chao'
'Luo, Qiang'
'Xie, Bin'
'Wei, Jian'
'Hu, Jing-Wen'
'Zhao, Pei-Hua'
'Zheng, Wen'

_publ_section_title
;
 A New Route to the Synthesis of Phosphine-Substituted Diiron Aza- and
 Oxadithiolate Complexes
;
_journal_issue 7
_journal_name_full Organometallics
_journal_page_first 1322
_journal_paper_doi 10.1021/acs.organomet.7b00040
_journal_volume 36
_journal_year 2017
_chemical_formula_sum 'C32 H34 Fe2 N O5 P S3'
_chemical_formula_weight 751.45
_chemical_name_systematic
; 
 ? 
;
_space_group_IT_number 2
_symmetry_cell_setting triclinic
_symmetry_space_group_name_Hall '-P 1'
_symmetry_space_group_name_H-M 'P -1'
_atom_sites_solution_hydrogens geom
_atom_sites_solution_primary direct
_atom_sites_solution_secondary difmap
_audit_creation_method SHELXL-97
_cell_angle_alpha 79.0620(10)
_cell_angle_beta 75.5530(10)
_cell_angle_gamma 66.8700(10)
_cell_formula_units_Z 2
_cell_length_a 9.8905(11)
_cell_length_b 11.5016(13)
_cell_length_c 16.9062(19)
_cell_measurement_reflns_used 8328
_cell_measurement_temperature 100(2)
_cell_measurement_theta_max 27.5749
_cell_measurement_theta_min 2.2824
_cell_volume 1703.6(3)
_computing_cell_refinement 'Bruker SMART'
_computing_data_collection 'Bruker SMART'
_computing_data_reduction 'Bruker SAINT'
_computing_molecular_graphics 'Bruker SHELXTL'
_computing_publication_material 'Bruker SHELXTL'
_computing_structure_refinement 'SHELXL-97 (Sheldrick, 1997)'
_computing_structure_solution 'SHELXS-97 (Sheldrick, 1990)'
_diffrn_ambient_temperature 100(2)
_diffrn_measured_fraction_theta_full 0.996
_diffrn_measured_fraction_theta_max 0.996
_diffrn_measurement_device_type bruker-CCD
_diffrn_measurement_method 'phi and omega scans'
_diffrn_radiation_monochromator graphite
_diffrn_radiation_source 'fine-focus sealed tube'
_diffrn_radiation_type MoK\a
_diffrn_radiation_wavelength 0.71073
_diffrn_reflns_av_R_equivalents 0.0141
_diffrn_reflns_av_sigmaI/netI 0.0210
_diffrn_reflns_limit_h_max 11
_diffrn_reflns_limit_h_min -11
_diffrn_reflns_limit_k_max 13
_diffrn_reflns_limit_k_min -13
_diffrn_reflns_limit_l_max 20
_diffrn_reflns_limit_l_min -20
_diffrn_reflns_number 11866
_diffrn_reflns_theta_full 25.01
_diffrn_reflns_theta_max 25.01
_diffrn_reflns_theta_min 1.94
_exptl_absorpt_coefficient_mu 1.122
_exptl_absorpt_correction_T_max 0.8151
_exptl_absorpt_correction_T_min 0.7904
_exptl_absorpt_correction_type multi-scan
_exptl_absorpt_process_details sadabs
_exptl_crystal_colour brown
_exptl_crystal_density_diffrn 1.465
_exptl_crystal_density_method 'not measured'
_exptl_crystal_description block
_exptl_crystal_F_000 776
_exptl_crystal_size_max 0.22
_exptl_crystal_size_mid 0.20
_exptl_crystal_size_min 0.19
_refine_diff_density_max 0.521
_refine_diff_density_min -0.326
_refine_diff_density_rms 0.080
_refine_ls_extinction_method none
_refine_ls_goodness_of_fit_ref 1.118
_refine_ls_hydrogen_treatment mixed
_refine_ls_matrix_type full
_refine_ls_number_parameters 401
_refine_ls_number_reflns 5974
_refine_ls_number_restraints 0
_refine_ls_restrained_S_all 1.118
_refine_ls_R_factor_all 0.0304
_refine_ls_R_factor_gt 0.0256
_refine_ls_shift/su_max 0.027
_refine_ls_shift/su_mean 0.000
_refine_ls_structure_factor_coef Fsqd
_refine_ls_weighting_details 'calc w=1/[\s^2^(Fo^2^)+(0.0369P)^2^+0.8591P] where P=(Fo^2^+2Fc^2^)/3'
_refine_ls_weighting_scheme calc
_refine_ls_wR_factor_gt 0.0696
_refine_ls_wR_factor_ref 0.0729
_reflns_number_gt 5327
_reflns_number_total 5974
_reflns_threshold_expression >2sigma(I)
_cod_data_source_file om7b00040_si_002.cif
_cod_data_source_block 6
_cod_depositor_comments
;
The following automatic conversions were performed:

'_symmetry_cell_setting' value 'Triclinic' changed to 'triclinic'
according to
/home/data/users/saulius/crontab/automatic-downloads/current/ACS/lib/dictionaries/cif_core.dic
dictionary named 'cif_core.dic' version 2.4.2 from 2011-04-26.

Automatic conversion script
Id: cif_fix_values 4973 2017-02-22 13:04:09Z antanas 
;
_cod_original_sg_symbol_H-M P-1
_cod_database_code 4087285

loop_
_symmetry_equiv_pos_as_xyz
'x, y, z'
'-x, -y, -z'

loop_
_atom_site_label
_atom_site_type_symbol
_atom_site_fract_x
_atom_site_fract_y
_atom_site_fract_z
_atom_site_U_iso_or_equiv
_atom_site_adp_type
_atom_site_occupancy
_atom_site_symmetry_multiplicity
_atom_site_calc_flag
_atom_site_refinement_flags
Fe1 Fe 1.10484(3) 0.89897(3) 0.748547(16) 0.01636(8) Uani 1 1 d .
Fe2 Fe 1.24596(3) 0.98899(3) 0.621975(17) 0.01857(8) Uani 1 1 d .
N1 N 0.89120(19) 1.18466(16) 0.60353(10) 0.0202(4) Uani 1 1 d .
O1 O 1.26685(19) 0.88068(16) 0.87650(10) 0.0403(4) Uani 1 1 d .
O2 O 1.23401(18) 0.62578(14) 0.73420(10) 0.0306(4) Uani 1 1 d .
O3 O 1.4810(2) 1.02072(19) 0.68299(13) 0.0525(5) Uani 1 1 d .
O4 O 1.45767(18) 0.74531(16) 0.56375(11) 0.0398(4) Uani 1 1 d .
O5 O 1.2499(2) 1.15784(17) 0.46707(10) 0.0420(4) Uani 1 1 d .
P1 P 0.89717(6) 0.89058(5) 0.83613(3) 0.01785(12) Uani 1 1 d .
S1 S 1.07586(6) 1.10748(5) 0.72007(3) 0.01915(11) Uani 1 1 d .
S2 S 1.05723(5) 0.92526(5) 0.62137(3) 0.01766(11) Uani 1 1 d .
S3 S 0.88434(8) 1.55578(6) 0.41517(4) 0.03922(15) Uani 1 1 d .
C1 C 1.2030(2) 0.88761(19) 0.82655(13) 0.0242(5) Uani 1 1 d .
C2 C 1.1836(2) 0.7334(2) 0.74090(12) 0.0209(4) Uani 1 1 d .
C3 C 1.3896(3) 1.0083(2) 0.65912(15) 0.0314(5) Uani 1 1 d .
C4 C 1.3754(2) 0.8414(2) 0.58517(13) 0.0257(5) Uani 1 1 d .
C5 C 1.2452(2) 1.0958(2) 0.52764(14) 0.0263(5) Uani 1 1 d .
C6 C 0.8836(2) 1.05998(19) 0.60916(12) 0.0210(4) Uani 1 1 d .
H6A H 0.8537 1.0537 0.5589 0.025 Uiso 1 1 calc R
H6B H 0.8038 1.0525 0.6564 0.025 Uiso 1 1 calc R
C7 C 0.9059(2) 1.21088(19) 0.68139(12) 0.0217(4) Uani 1 1 d .
H7A H 0.8183 1.2052 0.7234 0.026 Uiso 1 1 calc R
H7B H 0.9012 1.2996 0.6754 0.026 Uiso 1 1 calc R
C8 C 0.7521(2) 1.2819(2) 0.57924(14) 0.0281(5) Uani 1 1 d .
H8A H 0.6698 1.2946 0.6280 0.034 Uiso 1 1 calc R
H8B H 0.7246 1.2491 0.5379 0.034 Uiso 1 1 calc R
C9 C 0.7651(3) 1.4104(2) 0.54378(13) 0.0284(5) Uani 1 1 d .
H9A H 0.6650 1.4726 0.5363 0.034 Uiso 1 1 calc R
H9B H 0.7989 1.4411 0.5834 0.034 Uiso 1 1 calc R
C10 C 0.8737(3) 1.4035(2) 0.46217(14) 0.0296(5) Uani 1 1 d .
H10A H 0.8431 1.3675 0.4239 0.035 Uiso 1 1 calc R
H10B H 0.9748 1.3447 0.4706 0.035 Uiso 1 1 calc R
C11 C 0.7083(3) 1.6302(2) 0.38086(15) 0.0404(6) Uani 1 1 d .
H11A H 0.6999 1.5750 0.3462 0.061 Uiso 1 1 calc R
H11B H 0.7034 1.7120 0.3492 0.061 Uiso 1 1 calc R
H11C H 0.6257 1.6440 0.4286 0.061 Uiso 1 1 calc R
C12 C 0.7489(2) 1.04387(19) 0.85703(12) 0.0213(4) Uani 1 1 d .
C13 C 0.7755(2) 1.13014(19) 0.89356(12) 0.0250(5) Uani 1 1 d .
H13 H 0.8712 1.1095 0.9062 0.030 Uiso 1 1 calc R
C14 C 0.6624(3) 1.2460(2) 0.91138(13) 0.0338(5) Uani 1 1 d .
H14 H 0.6808 1.3028 0.9378 0.041 Uiso 1 1 calc R
C15 C 0.5223(3) 1.2805(2) 0.89105(15) 0.0398(6) Uani 1 1 d .
C16 C 0.5004(3) 1.1971(2) 0.85074(17) 0.0422(6) Uani 1 1 d .
H16 H 0.4077 1.2209 0.8338 0.051 Uiso 1 1 calc R
C17 C 0.6103(2) 1.0797(2) 0.83455(14) 0.0321(5) Uani 1 1 d .
H17 H 0.5913 1.0234 0.8081 0.038 Uiso 1 1 calc R
C18 C 0.3950(3) 1.4031(3) 0.91406(19) 0.0640(10) Uani 1 1 d .
H18A H 0.3500 1.4472 0.8661 0.096 Uiso 1 1 calc R
H18B H 0.4337 1.4575 0.9327 0.096 Uiso 1 1 calc R
H18C H 0.3190 1.3839 0.9583 0.096 Uiso 1 1 calc R
C19 C 0.8009(2) 0.79858(19) 0.81100(12) 0.0216(4) Uani 1 1 d .
C20 C 0.6898(2) 0.7678(2) 0.87033(14) 0.0284(5) Uani 1 1 d .
H20 H 0.6632 0.7957 0.9234 0.034 Uiso 1 1 calc R
C21 C 0.6184(2) 0.6968(2) 0.85206(14) 0.0307(5) Uani 1 1 d .
H21 H 0.5431 0.6770 0.8930 0.037 Uiso 1 1 calc R
C22 C 0.6548(2) 0.6538(2) 0.77482(14) 0.0267(5) Uani 1 1 d .
C23 C 0.7639(2) 0.6859(2) 0.71622(13) 0.0256(5) Uani 1 1 d .
H23 H 0.7893 0.6590 0.6629 0.031 Uiso 1 1 calc R
C24 C 0.8367(2) 0.75649(19) 0.73374(12) 0.0226(4) Uani 1 1 d .
H24 H 0.9118 0.7764 0.6926 0.027 Uiso 1 1 calc R
C25 C 0.5815(3) 0.5725(3) 0.75590(17) 0.0406(6) Uani 1 1 d .
H25A H 0.5819 0.5848 0.6969 0.061 Uiso 1 1 calc R
H25B H 0.4779 0.5970 0.7865 0.061 Uiso 1 1 calc R
H25C H 0.6369 0.4830 0.7720 0.061 Uiso 1 1 calc R
C26 C 0.9285(2) 0.81201(19) 0.93895(12) 0.0209(4) Uani 1 1 d .
C27 C 0.8533(2) 0.86675(19) 1.01146(12) 0.0216(4) Uani 1 1 d .
H27 H 0.7834 0.9517 1.0095 0.026 Uiso 1 1 calc R
C28 C 0.8787(2) 0.7989(2) 1.08707(13) 0.0245(5) Uani 1 1 d .
H28 H 0.8265 0.8391 1.1358 0.029 Uiso 1 1 calc R
C29 C 0.9781(2) 0.6743(2) 1.09330(13) 0.0252(5) Uani 1 1 d .
C30 C 1.0527(3) 0.6202(2) 1.02065(15) 0.0434(7) Uani 1 1 d .
H30 H 1.1213 0.5348 1.0228 0.052 Uiso 1 1 calc R
C31 C 1.0301(3) 0.6872(2) 0.94509(14) 0.0428(7) Uani 1 1 d .
H31 H 1.0846 0.6475 0.8965 0.051 Uiso 1 1 calc R
C32 C 1.0023(3) 0.5992(2) 1.17505(14) 0.0380(6) Uani 1 1 d .
H32A H 1.0885 0.6058 1.1899 0.057 Uiso 1 1 calc R
H32B H 1.0215 0.5099 1.1715 0.057 Uiso 1 1 calc R
H32C H 0.9126 0.6331 1.2170 0.057 Uiso 1 1 calc R

loop_
_atom_site_aniso_label
_atom_site_aniso_U_11
_atom_site_aniso_U_22
_atom_site_aniso_U_33
_atom_site_aniso_U_23
_atom_site_aniso_U_13
_atom_site_aniso_U_12
Fe1 0.01710(15) 0.01802(15) 0.01148(14) -0.00205(10) -0.00336(11) -0.00318(11)
Fe2 0.01814(15) 0.02316(16) 0.01506(15) -0.00312(11) -0.00250(11) -0.00809(12)
N1 0.0220(9) 0.0233(9) 0.0163(8) 0.0023(7) -0.0078(7) -0.0086(7)
O1 0.0423(10) 0.0414(10) 0.0356(10) -0.0118(8) -0.0246(8) 0.0003(8)
O2 0.0329(9) 0.0222(9) 0.0332(9) -0.0076(6) -0.0078(7) -0.0033(7)
O3 0.0360(10) 0.0599(13) 0.0739(14) -0.0210(11) -0.0268(10) -0.0143(9)
O4 0.0305(9) 0.0383(10) 0.0423(10) -0.0188(8) -0.0018(8) -0.0004(8)
O5 0.0477(11) 0.0443(10) 0.0273(9) 0.0093(8) -0.0011(8) -0.0192(9)
P1 0.0182(2) 0.0186(3) 0.0117(2) -0.00033(19) -0.00256(19) -0.0020(2)
S1 0.0223(2) 0.0197(2) 0.0152(2) -0.00297(18) -0.00654(19) -0.0051(2)
S2 0.0206(2) 0.0215(2) 0.0121(2) -0.00219(18) -0.00288(19) -0.0090(2)
S3 0.0471(4) 0.0323(3) 0.0387(4) 0.0077(3) -0.0108(3) -0.0185(3)
C1 0.0239(11) 0.0201(10) 0.0223(11) -0.0045(8) -0.0065(9) 0.0009(9)
C2 0.0194(10) 0.0279(12) 0.0133(10) -0.0030(8) -0.0042(8) -0.0054(9)
C3 0.0264(12) 0.0319(12) 0.0343(13) -0.0100(10) -0.0056(10) -0.0061(10)
C4 0.0217(11) 0.0362(13) 0.0214(11) -0.0044(9) -0.0025(9) -0.0132(10)
C5 0.0231(11) 0.0301(12) 0.0257(12) -0.0037(10) -0.0021(9) -0.0110(9)
C6 0.0198(10) 0.0269(11) 0.0169(10) 0.0008(8) -0.0069(8) -0.0084(8)
C7 0.0239(10) 0.0193(10) 0.0191(10) 0.0000(8) -0.0069(8) -0.0041(8)
C8 0.0261(11) 0.0314(12) 0.0240(11) 0.0044(9) -0.0111(9) -0.0069(10)
C9 0.0315(12) 0.0259(11) 0.0223(11) 0.0012(9) -0.0110(9) -0.0028(9)
C10 0.0348(13) 0.0225(11) 0.0257(12) 0.0006(9) -0.0062(10) -0.0057(10)
C11 0.0511(16) 0.0290(13) 0.0304(13) 0.0016(10) -0.0098(12) -0.0042(11)
C12 0.0203(10) 0.0206(10) 0.0136(10) 0.0024(8) -0.0019(8) -0.0003(8)
C13 0.0272(11) 0.0229(11) 0.0169(10) 0.0027(8) -0.0023(9) -0.0043(9)
C14 0.0439(14) 0.0217(11) 0.0202(11) 0.0007(9) 0.0055(10) -0.0040(10)
C15 0.0313(13) 0.0264(12) 0.0301(13) 0.0096(10) 0.0104(10) 0.0070(10)
C16 0.0207(12) 0.0410(15) 0.0442(15) 0.0118(12) -0.0061(11) 0.0030(11)
C17 0.0249(11) 0.0347(13) 0.0291(12) 0.0026(10) -0.0078(10) -0.0041(10)
C18 0.0480(17) 0.0353(15) 0.0532(18) 0.0099(13) 0.0240(14) 0.0164(13)
C19 0.0216(10) 0.0214(10) 0.0187(10) 0.0023(8) -0.0055(8) -0.0055(8)
C20 0.0253(11) 0.0334(12) 0.0226(11) -0.0017(9) -0.0001(9) -0.0099(10)
C21 0.0209(11) 0.0370(13) 0.0287(12) 0.0052(10) 0.0008(9) -0.0122(10)
C22 0.0212(11) 0.0276(11) 0.0299(12) 0.0085(9) -0.0117(9) -0.0083(9)
C23 0.0299(11) 0.0255(11) 0.0199(11) 0.0042(8) -0.0088(9) -0.0092(9)
C24 0.0242(11) 0.0250(11) 0.0175(10) 0.0038(8) -0.0030(8) -0.0110(9)
C25 0.0367(14) 0.0496(16) 0.0443(15) 0.0045(12) -0.0142(12) -0.0253(12)
C26 0.0184(10) 0.0234(10) 0.0153(10) 0.0006(8) -0.0031(8) -0.0031(8)
C27 0.0257(11) 0.0188(10) 0.0165(10) 0.0003(8) -0.0050(8) -0.0045(8)
C28 0.0327(12) 0.0255(11) 0.0159(10) -0.0035(8) -0.0049(9) -0.0104(9)
C29 0.0238(11) 0.0304(12) 0.0176(10) 0.0048(9) -0.0067(9) -0.0074(9)
C30 0.0390(14) 0.0342(13) 0.0233(12) 0.0045(10) 0.0009(11) 0.0145(11)
C31 0.0442(15) 0.0343(13) 0.0166(11) 0.0007(9) 0.0033(10) 0.0139(11)
C32 0.0470(15) 0.0358(13) 0.0210(12) 0.0053(10) -0.0105(11) -0.0057(11)

loop_
_atom_type_symbol
_atom_type_description
_atom_type_scat_dispersion_real
_atom_type_scat_dispersion_imag
_atom_type_scat_source
C C 0.0033 0.0016 'International Tables Vol C Tables 4.2.6.8 and 6.1.1.4'
H H 0.0000 0.0000 'International Tables Vol C Tables 4.2.6.8 and 6.1.1.4'
N N 0.0061 0.0033 'International Tables Vol C Tables 4.2.6.8 and 6.1.1.4'
O O 0.0106 0.0060 'International Tables Vol C Tables 4.2.6.8 and 6.1.1.4'
P P 0.1023 0.0942 'International Tables Vol C Tables 4.2.6.8 and 6.1.1.4'
S S 0.1246 0.1234 'International Tables Vol C Tables 4.2.6.8 and 6.1.1.4'
Fe Fe 0.3463 0.8444 'International Tables Vol C Tables 4.2.6.8 and 6.1.1.4'

loop_
_geom_angle_atom_site_label_1
_geom_angle_atom_site_label_2
_geom_angle_atom_site_label_3
_geom_angle
C2 Fe1 C1 93.28(9)
C2 Fe1 P1 94.05(7)
C1 Fe1 P1 94.87(7)
C2 Fe1 S2 87.89(6)
C1 Fe1 S2 158.62(7)
P1 Fe1 S2 106.35(2)
C2 Fe1 S1 158.99(7)
C1 Fe1 S1 88.53(7)
P1 Fe1 S1 106.66(2)
S2 Fe1 S1 83.022(19)
C2 Fe1 Fe2 103.54(7)
C1 Fe1 Fe2 103.16(7)
P1 Fe1 Fe2 153.843(19)
S2 Fe1 Fe2 56.019(16)
S1 Fe1 Fe2 55.814(15)
C4 Fe2 C3 90.59(10)
C4 Fe2 C5 100.97(10)
C3 Fe2 C5 99.56(11)
C4 Fe2 S1 152.81(7)
C3 Fe2 S1 88.24(7)
C5 Fe2 S1 106.01(7)
C4 Fe2 S2 88.40(7)
C3 Fe2 S2 158.90(8)
C5 Fe2 S2 101.32(7)
S1 Fe2 S2 83.16(2)
C4 Fe2 Fe1 97.84(7)
C3 Fe2 Fe1 103.55(8)
C5 Fe2 Fe1 149.89(7)
S1 Fe2 Fe1 56.260(17)
S2 Fe2 Fe1 55.800(15)
C6 N1 C7 111.75(16)
C6 N1 C8 108.69(16)
C7 N1 C8 109.21(16)
C12 P1 C19 103.99(10)
C12 P1 C26 103.54(9)
C19 P1 C26 100.07(9)
C12 P1 Fe1 115.62(7)
C19 P1 Fe1 117.47(7)
C26 P1 Fe1 114.07(7)
C7 S1 Fe2 110.71(7)
C7 S1 Fe1 115.26(7)
Fe2 S1 Fe1 67.926(17)
C6 S2 Fe1 111.77(7)
C6 S2 Fe2 112.08(7)
Fe1 S2 Fe2 68.181(16)
C11 S3 C10 101.00(12)
O1 C1 Fe1 179.6(2)
O2 C2 Fe1 178.42(18)
O3 C3 Fe2 179.8(2)
O4 C4 Fe2 178.1(2)
O5 C5 Fe2 176.8(2)
N1 C6 S2 115.51(14)
N1 C6 H6A 108.4
S2 C6 H6A 108.4
N1 C6 H6B 108.4
S2 C6 H6B 108.4
H6A C6 H6B 107.5
N1 C7 S1 116.58(14)
N1 C7 H7A 108.1
S1 C7 H7A 108.1
N1 C7 H7B 108.1
S1 C7 H7B 108.1
H7A C7 H7B 107.3
N1 C8 C9 114.17(18)
N1 C8 H8A 108.7
C9 C8 H8A 108.7
N1 C8 H8B 108.7
C9 C8 H8B 108.7
H8A C8 H8B 107.6
C10 C9 C8 112.45(18)
C10 C9 H9A 109.1
C8 C9 H9A 109.1
C10 C9 H9B 109.1
C8 C9 H9B 109.1
H9A C9 H9B 107.8
C9 C10 S3 113.83(15)
C9 C10 H10A 108.8
S3 C10 H10A 108.8
C9 C10 H10B 108.8
S3 C10 H10B 108.8
H10A C10 H10B 107.7
S3 C11 H11A 109.5
S3 C11 H11B 109.5
H11A C11 H11B 109.5
S3 C11 H11C 109.5
H11A C11 H11C 109.5
H11B C11 H11C 109.5
C17 C12 C13 118.72(19)
C17 C12 P1 121.60(17)
C13 C12 P1 119.63(16)
C14 C13 C12 120.1(2)
C14 C13 H13 119.9
C12 C13 H13 119.9
C13 C14 C15 121.1(2)
C13 C14 H14 119.4
C15 C14 H14 119.4
C16 C15 C14 118.0(2)
C16 C15 C18 120.1(3)
C14 C15 C18 121.9(3)
C17 C16 C15 121.7(2)
C17 C16 H16 119.2
C15 C16 H16 119.2
C16 C17 C12 120.2(2)
C16 C17 H17 119.9
C12 C17 H17 119.9
C15 C18 H18A 109.5
C15 C18 H18B 109.5
H18A C18 H18B 109.5
C15 C18 H18C 109.5
H18A C18 H18C 109.5
H18B C18 H18C 109.5
C24 C19 C20 118.31(19)
C24 C19 P1 121.56(16)
C20 C19 P1 120.13(16)
C21 C20 C19 120.3(2)
C21 C20 H20 119.8
C19 C20 H20 119.8
C20 C21 C22 121.4(2)
C20 C21 H21 119.3
C22 C21 H21 119.3
C23 C22 C21 117.8(2)
C23 C22 C25 120.7(2)
C21 C22 C25 121.5(2)
C24 C23 C22 121.4(2)
C24 C23 H23 119.3
C22 C23 H23 119.3
C23 C24 C19 120.71(19)
C23 C24 H24 119.6
C19 C24 H24 119.6
C22 C25 H25A 109.5
C22 C25 H25B 109.5
H25A C25 H25B 109.5
C22 C25 H25C 109.5
H25A C25 H25C 109.5
H25B C25 H25C 109.5
C27 C26 C31 117.41(19)
C27 C26 P1 124.39(15)
C31 C26 P1 118.15(16)
C26 C27 C28 120.87(19)
C26 C27 H27 119.6
C28 C27 H27 119.6
C29 C28 C27 121.78(19)
C29 C28 H28 119.1
C27 C28 H28 119.1
C30 C29 C28 117.03(19)
C30 C29 C32 121.0(2)
C28 C29 C32 121.9(2)
C31 C30 C29 121.8(2)
C31 C30 H30 119.1
C29 C30 H30 119.1
C30 C31 C26 121.1(2)
C30 C31 H31 119.4
C26 C31 H31 119.4
C29 C32 H32A 109.5
C29 C32 H32B 109.5
H32A C32 H32B 109.5
C29 C32 H32C 109.5
H32A C32 H32C 109.5
H32B C32 H32C 109.5

loop_
_geom_bond_atom_site_label_1
_geom_bond_atom_site_label_2
_geom_bond_distance
Fe1 C2 1.769(2)
Fe1 C1 1.781(2)
Fe1 P1 2.2371(6)
Fe1 S2 2.2544(6)
Fe1 S1 2.2707(6)
Fe1 Fe2 2.5305(4)
Fe2 C4 1.790(2)
Fe2 C3 1.791(2)
Fe2 C5 1.819(2)
Fe2 S1 2.2589(6)
Fe2 S2 2.2603(6)
N1 C6 1.449(3)
N1 C7 1.458(3)
N1 C8 1.487(3)
O1 C1 1.149(3)
O2 C2 1.155(3)
O3 C3 1.143(3)
O4 C4 1.146(3)
O5 C5 1.133(3)
P1 C12 1.825(2)
P1 C19 1.836(2)
P1 C26 1.840(2)
S1 C7 1.830(2)
S2 C6 1.832(2)
S3 C11 1.802(3)
S3 C10 1.812(2)
C6 H6A 0.9900
C6 H6B 0.9900
C7 H7A 0.9900
C7 H7B 0.9900
C8 C9 1.528(3)
C8 H8A 0.9900
C8 H8B 0.9900
C9 C10 1.516(3)
C9 H9A 0.9900
C9 H9B 0.9900
C10 H10A 0.9900
C10 H10B 0.9900
C11 H11A 0.9800
C11 H11B 0.9800
C11 H11C 0.9800
C12 C17 1.396(3)
C12 C13 1.398(3)
C13 C14 1.390(3)
C13 H13 0.9500
C14 C15 1.397(4)
C14 H14 0.9500
C15 C16 1.385(4)
C15 C18 1.514(3)
C16 C17 1.384(3)
C16 H16 0.9500
C17 H17 0.9500
C18 H18A 0.9800
C18 H18B 0.9800
C18 H18C 0.9800
C19 C24 1.393(3)
C19 C20 1.400(3)
C20 C21 1.384(3)
C20 H20 0.9500
C21 C22 1.397(3)
C21 H21 0.9500
C22 C23 1.387(3)
C22 C25 1.504(3)
C23 C24 1.386(3)
C23 H23 0.9500
C24 H24 0.9500
C25 H25A 0.9800
C25 H25B 0.9800
C25 H25C 0.9800
C26 C27 1.387(3)
C26 C31 1.394(3)
C27 C28 1.391(3)
C27 H27 0.9500
C28 C29 1.385(3)
C28 H28 0.9500
C29 C30 1.385(3)
C29 C32 1.504(3)
C30 C31 1.382(3)
C30 H30 0.9500
C31 H31 0.9500
C32 H32A 0.9800
C32 H32B 0.9800
C32 H32C 0.9800

loop_
_geom_torsion_atom_site_label_1
_geom_torsion_atom_site_label_2
_geom_torsion_atom_site_label_3
_geom_torsion_atom_site_label_4
_geom_torsion
C2 Fe1 Fe2 C4 -4.67(9)
C1 Fe1 Fe2 C4 92.03(9)
P1 Fe1 Fe2 C4 -135.62(8)
S2 Fe1 Fe2 C4 -82.66(7)
S1 Fe1 Fe2 C4 171.04(7)
C2 Fe1 Fe2 C3 -97.18(10)
C1 Fe1 Fe2 C3 -0.48(10)
P1 Fe1 Fe2 C3 131.86(8)
S2 Fe1 Fe2 C3 -175.18(8)
S1 Fe1 Fe2 C3 78.52(8)
C2 Fe1 Fe2 C5 123.68(15)
C1 Fe1 Fe2 C5 -139.62(15)
P1 Fe1 Fe2 C5 -7.27(15)
S2 Fe1 Fe2 C5 45.69(14)
S1 Fe1 Fe2 C5 -60.61(14)
C2 Fe1 Fe2 S1 -175.70(7)
C1 Fe1 Fe2 S1 -79.01(7)
P1 Fe1 Fe2 S1 53.34(4)
S2 Fe1 Fe2 S1 106.30(2)
C2 Fe1 Fe2 S2 77.99(7)
C1 Fe1 Fe2 S2 174.69(7)
P1 Fe1 Fe2 S2 -52.96(4)
S1 Fe1 Fe2 S2 -106.30(2)
C2 Fe1 P1 C12 -170.74(10)
C1 Fe1 P1 C12 95.62(10)
S2 Fe1 P1 C12 -81.75(8)
S1 Fe1 P1 C12 5.71(8)
Fe2 Fe1 P1 C12 -38.14(9)
C2 Fe1 P1 C19 -47.26(10)
C1 Fe1 P1 C19 -140.90(10)
S2 Fe1 P1 C19 41.73(8)
S1 Fe1 P1 C19 129.18(7)
Fe2 Fe1 P1 C19 85.34(8)
C2 Fe1 P1 C26 69.36(10)
C1 Fe1 P1 C26 -24.28(10)
S2 Fe1 P1 C26 158.35(7)
S1 Fe1 P1 C26 -114.20(7)
Fe2 Fe1 P1 C26 -158.04(8)
C4 Fe2 S1 C7 -129.56(16)
C3 Fe2 S1 C7 142.58(11)
C5 Fe2 S1 C7 43.13(10)
S2 Fe2 S1 C7 -56.73(8)
Fe1 Fe2 S1 C7 -109.82(8)
C4 Fe2 S1 Fe1 -19.75(15)
C3 Fe2 S1 Fe1 -107.61(8)
C5 Fe2 S1 Fe1 152.95(7)
S2 Fe2 S1 Fe1 53.084(17)
C2 Fe1 S1 C7 115.06(19)
C1 Fe1 S1 C7 -149.64(10)
P1 Fe1 S1 C7 -55.00(8)
S2 Fe1 S1 C7 50.03(8)
Fe2 Fe1 S1 C7 103.34(8)
C2 Fe1 S1 Fe2 11.72(18)
C1 Fe1 S1 Fe2 107.02(7)
P1 Fe1 S1 Fe2 -158.34(2)
S2 Fe1 S1 Fe2 -53.304(19)
C2 Fe1 S2 C6 146.07(10)
C1 Fe1 S2 C6 -120.33(19)
P1 Fe1 S2 C6 52.46(7)
S1 Fe1 S2 C6 -52.91(7)
Fe2 Fe1 S2 C6 -106.02(7)
C2 Fe1 S2 Fe2 -107.91(7)
C1 Fe1 S2 Fe2 -14.31(18)
P1 Fe1 S2 Fe2 158.49(2)
S1 Fe1 S2 Fe2 53.119(18)
C4 Fe2 S2 C6 -153.81(10)
C3 Fe2 S2 C6 118.7(2)
C5 Fe2 S2 C6 -52.94(10)
S1 Fe2 S2 C6 52.09(7)
Fe1 Fe2 S2 C6 105.59(7)
C4 Fe2 S2 Fe1 100.61(7)
C3 Fe2 S2 Fe1 13.1(2)
C5 Fe2 S2 Fe1 -158.52(7)
S1 Fe2 S2 Fe1 -53.500(18)
C2 Fe1 C1 O1 111(31)
P1 Fe1 C1 O1 -155(100)
S2 Fe1 C1 O1 18(31)
S1 Fe1 C1 O1 -48(31)
Fe2 Fe1 C1 O1 6(31)
C1 Fe1 C2 O2 -164(7)
P1 Fe1 C2 O2 101(7)
S2 Fe1 C2 O2 -5(7)
S1 Fe1 C2 O2 -70(7)
Fe2 Fe1 C2 O2 -60(7)
C4 Fe2 C3 O3 -138(100)
C5 Fe2 C3 O3 120(100)
S1 Fe2 C3 O3 14(100)
S2 Fe2 C3 O3 -51(100)
Fe1 Fe2 C3 O3 -40(100)
C3 Fe2 C4 O4 81(6)
C5 Fe2 C4 O4 -179(100)
S1 Fe2 C4 O4 -6(6)
S2 Fe2 C4 O4 -78(6)
Fe1 Fe2 C4 O4 -23(6)
C4 Fe2 C5 O5 -6(4)
C3 Fe2 C5 O5 87(4)
S1 Fe2 C5 O5 178(100)
S2 Fe2 C5 O5 -96(4)
Fe1 Fe2 C5 O5 -133(4)
C7 N1 C6 S2 -69.29(19)
C8 N1 C6 S2 170.11(14)
Fe1 S2 C6 N1 73.13(15)
Fe2 S2 C6 N1 -1.21(16)
C6 N1 C7 S1 63.1(2)
C8 N1 C7 S1 -176.63(14)
Fe2 S1 C7 N1 12.25(17)
Fe1 S1 C7 N1 -62.34(17)
C6 N1 C8 C9 -160.81(17)
C7 N1 C8 C9 77.0(2)
N1 C8 C9 C10 66.4(2)
C8 C9 C10 S3 176.66(15)
C11 S3 C10 C9 -73.28(19)
C19 P1 C12 C17 -14.7(2)
C26 P1 C12 C17 -118.93(18)
Fe1 P1 C12 C17 115.57(17)
C19 P1 C12 C13 167.78(16)
C26 P1 C12 C13 63.58(18)
Fe1 P1 C12 C13 -61.92(17)
C17 C12 C13 C14 3.8(3)
P1 C12 C13 C14 -178.63(16)
C12 C13 C14 C15 -2.0(3)
C13 C14 C15 C16 -1.6(3)
C13 C14 C15 C18 176.6(2)
C14 C15 C16 C17 3.4(4)
C18 C15 C16 C17 -174.8(2)
C15 C16 C17 C12 -1.6(4)
C13 C12 C17 C16 -2.0(3)
P1 C12 C17 C16 -179.53(18)
C12 P1 C19 C24 116.82(17)
C26 P1 C19 C24 -136.36(17)
Fe1 P1 C19 C24 -12.36(19)
C12 P1 C19 C20 -63.93(18)
C26 P1 C19 C20 42.89(18)
Fe1 P1 C19 C20 166.89(14)
C24 C19 C20 C21 0.2(3)
P1 C19 C20 C21 -179.04(17)
C19 C20 C21 C22 0.2(3)
C20 C21 C22 C23 -0.9(3)
C20 C21 C22 C25 177.7(2)
C21 C22 C23 C24 1.1(3)
C25 C22 C23 C24 -177.4(2)
C22 C23 C24 C19 -0.7(3)
C20 C19 C24 C23 0.0(3)
P1 C19 C24 C23 179.27(15)
C12 P1 C26 C27 -1.5(2)
C19 P1 C26 C27 -108.67(19)
Fe1 P1 C26 C27 125.00(17)
C12 P1 C26 C31 175.7(2)
C19 P1 C26 C31 68.5(2)
Fe1 P1 C26 C31 -57.8(2)
C31 C26 C27 C28 -0.1(3)
P1 C26 C27 C28 177.13(16)
C26 C27 C28 C29 -0.8(3)
C27 C28 C29 C30 0.6(3)
C27 C28 C29 C32 -178.0(2)
C28 C29 C30 C31 0.3(4)
C32 C29 C30 C31 179.0(3)
C29 C30 C31 C26 -1.2(5)
C27 C26 C31 C30 1.0(4)
P1 C26 C31 C30 -176.4(2)
